data_7125883
loop_
_publ_author_name
'Liang, Taoyuan'
'Gong, Lingzhen'
'Zhao, He'
'Jiang, Huanfeng'
'Zhang, Min'

_publ_section_title
;
 Straightforward access to novel indolo[2,3-b]indoles via aerobic
 copper-catalyzed [3+2] annulation of diarylamines and indoles.
;
_journal_issue 18
_journal_name_full 'Chemical communications (Cambridge, England)'
_journal_page_first 2807
_journal_page_last 2810
_journal_paper_doi 10.1039/d0cc00178c
_journal_volume 56
_journal_year 2020
_chemical_formula_moiety 'C33 H25 N3'
_chemical_formula_sum 'C33 H25 N3'
_chemical_formula_weight 463.56
_space_group_crystal_system monoclinic
_space_group_IT_number 14
_space_group_name_Hall '-P 2ybc'
_space_group_name_H-M_alt 'P 1 21/c 1'
_atom_sites_solution_hydrogens geom
_audit_creation_method SHELXL-2014/7
_audit_update_record
;
2019-02-25 deposited with the CCDC.	2020-01-30 downloaded from the CCDC.
;
_cell_angle_alpha 90
_cell_angle_beta 114.352(11)
_cell_angle_gamma 90
_cell_formula_units_Z 4
_cell_length_a 10.7120(10)
_cell_length_b 26.2639(17)
_cell_length_c 9.6385(9)
_cell_measurement_reflns_used 5748
_cell_measurement_temperature 293(2)
_cell_measurement_theta_max 29.441
_cell_measurement_theta_min 3.740
_cell_volume 2470.4(4)
_computing_structure_refinement 'SHELXL-2014/7 (Sheldrick, 2014)'
_diffrn_ambient_temperature 293(2)
_diffrn_measured_fraction_theta_full 0.997
_diffrn_measured_fraction_theta_max 0.839
_diffrn_measurement_device_type 'Bruker APEX-II CCD'
_diffrn_measurement_method '\f and \w scans'
_diffrn_radiation_type MoK\a
_diffrn_radiation_wavelength 0.71073
_diffrn_reflns_av_R_equivalents 0.0266
_diffrn_reflns_av_unetI/netI 0.0369
_diffrn_reflns_Laue_measured_fraction_full 0.997
_diffrn_reflns_Laue_measured_fraction_max 0.839
_diffrn_reflns_limit_h_max 13
_diffrn_reflns_limit_h_min -13
_diffrn_reflns_limit_k_max 35
_diffrn_reflns_limit_k_min -34
_diffrn_reflns_limit_l_max 12
_diffrn_reflns_limit_l_min -11
_diffrn_reflns_number 17981
_diffrn_reflns_point_group_measured_fraction_full 0.997
_diffrn_reflns_point_group_measured_fraction_max 0.839
_diffrn_reflns_theta_full 25.242
_diffrn_reflns_theta_max 29.441
_diffrn_reflns_theta_min 3.740
_diffrn_source 'sealed tube'
_exptl_absorpt_coefficient_mu 0.073
_exptl_absorpt_correction_type none
_exptl_crystal_colour YELLOW
_exptl_crystal_density_diffrn 1.246
_exptl_crystal_description BLOCK
_exptl_crystal_F_000 976
_exptl_crystal_size_max 0.21
_exptl_crystal_size_mid 0.20
_exptl_crystal_size_min 0.19
_refine_diff_density_max 0.273
_refine_diff_density_min -0.214
_refine_diff_density_rms 0.041
_refine_ls_extinction_method none
_refine_ls_goodness_of_fit_ref 1.013
_refine_ls_hydrogen_treatment constr
_refine_ls_matrix_type full
_refine_ls_number_parameters 325
_refine_ls_number_reflns 5748
_refine_ls_number_restraints 0
_refine_ls_restrained_S_all 1.013
_refine_ls_R_factor_all 0.0923
_refine_ls_R_factor_gt 0.0596
_refine_ls_shift/su_max 0.000
_refine_ls_shift/su_mean 0.000
_refine_ls_structure_factor_coef Fsqd
_refine_ls_weighting_details 'w=1/[\s^2^(Fo^2^)+(0.0654P)^2^+0.7742P] where P=(Fo^2^+2Fc^2^)/3'
_refine_ls_weighting_scheme calc
_refine_ls_wR_factor_gt 0.1387
_refine_ls_wR_factor_ref 0.1594
_reflns_Friedel_coverage 0.000
_reflns_number_gt 3890
_reflns_number_total 5748
_reflns_threshold_expression 'I > 2\s(I)'
_cod_data_source_file d0cc00178c2.cif
_cod_data_source_block 1
_cod_depositor_comments 'Adding full bibliography for 7125883.cif.'
_cod_original_sg_symbol_H-M 'P 21/c'
_cod_database_code 7125883
_shelx_shelxl_version_number 2014/7
_shelx_space_group_comment
;
The symmetry employed for this shelxl refinement is uniquely defined
by the following loop, which should always be used as a source of
symmetry information in preference to the above space-group names.
They are only intended as comments.
;

loop_
_space_group_symop_operation_xyz
'x, y, z'
'-x, y+1/2, -z+1/2'
'-x, -y, -z'
'x, -y-1/2, z-1/2'

loop_
_atom_site_label
_atom_site_type_symbol
_atom_site_fract_x
_atom_site_fract_y
_atom_site_fract_z
_atom_site_U_iso_or_equiv
_atom_site_adp_type
_atom_site_occupancy
_atom_site_site_symmetry_order
_atom_site_calc_flag
_atom_site_refinement_flags_posn
_atom_site_refinement_flags_adp
N1 N 0.40785(15) 0.25069(5) 0.75545(18) 0.0429(4) Uani 1 1 d . .
N2 N 0.21768(14) 0.22174(5) 0.50713(17) 0.0427(4) Uani 1 1 d . .
N3 N 0.20492(16) 0.02493(5) 0.28577(17) 0.0444(4) Uani 1 1 d . .
C1 C 0.33365(17) 0.21765(7) 0.6407(2) 0.0391(4) Uani 1 1 d . .
C2 C 0.38305(17) 0.16849(6) 0.6689(2) 0.0372(4) Uani 1 1 d . .
C3 C 0.49940(17) 0.16968(7) 0.81448(19) 0.0376(4) Uani 1 1 d . .
C4 C 0.59192(18) 0.13400(7) 0.9099(2) 0.0443(4) Uani 1 1 d . .
H4A H 0.5876 0.1001 0.8800 0.053 Uiso 1 1 calc R U
C5 C 0.6902(2) 0.14967(9) 1.0496(2) 0.0561(5) Uani 1 1 d . .
H5A H 0.7513 0.1259 1.1136 0.067 Uiso 1 1 calc R U
C6 C 0.6994(2) 0.20015(9) 1.0959(2) 0.0612(6) Uani 1 1 d . .
H6A H 0.7662 0.2095 1.1904 0.073 Uiso 1 1 calc R U
C7 C 0.6112(2) 0.23655(8) 1.0042(2) 0.0546(5) Uani 1 1 d . .
H7A H 0.6183 0.2704 1.0350 0.066 Uiso 1 1 calc R U
C8 C 0.51132(17) 0.22127(7) 0.8643(2) 0.0414(4) Uani 1 1 d . .
C9 C 0.4012(2) 0.30579(7) 0.7575(3) 0.0564(6) Uani 1 1 d . .
H9A H 0.4659 0.3182 0.8540 0.085 Uiso 1 1 calc R U
H9B H 0.4229 0.3195 0.6776 0.085 Uiso 1 1 calc R U
H9C H 0.3105 0.3162 0.7421 0.085 Uiso 1 1 calc R U
C10 C 0.13056(18) 0.26477(7) 0.4443(2) 0.0419(4) Uani 1 1 d . .
C11 C 0.0010(2) 0.26485(9) 0.4407(3) 0.0587(6) Uani 1 1 d . .
H11A H -0.0295 0.2376 0.4800 0.070 Uiso 1 1 calc R U
C12 C -0.0839(3) 0.30675(12) 0.3766(3) 0.0818(9) Uani 1 1 d . .
H12A H -0.1727 0.3071 0.3711 0.098 Uiso 1 1 calc R U
C13 C -0.0373(4) 0.34705(12) 0.3222(3) 0.0953(11) Uani 1 1 d . .
H13A H -0.0937 0.3751 0.2821 0.114 Uiso 1 1 calc R U
C14 C 0.0907(4) 0.34648(10) 0.3261(3) 0.0892(9) Uani 1 1 d . .
H14A H 0.1214 0.3740 0.2879 0.107 Uiso 1 1 calc R U
C15 C 0.1757(3) 0.30514(9) 0.3868(3) 0.0641(6) Uani 1 1 d . .
H15A H 0.2632 0.3047 0.3886 0.077 Uiso 1 1 calc R U
C16 C 0.19230(17) 0.17258(6) 0.4440(2) 0.0382(4) Uani 1 1 d . .
C17 C 0.29372(16) 0.13828(6) 0.54174(19) 0.0357(4) Uani 1 1 d . .
C18 C 0.29373(17) 0.08843(7) 0.4917(2) 0.0380(4) Uani 1 1 d . .
H18A H 0.3574 0.0650 0.5537 0.046 Uiso 1 1 calc R U
C19 C 0.19792(18) 0.07390(6) 0.3483(2) 0.0396(4) Uani 1 1 d . .
C20 C 0.09858(19) 0.10830(7) 0.2564(2) 0.0448(4) Uani 1 1 d . .
H20A H 0.0339 0.0976 0.1622 0.054 Uiso 1 1 calc R U
C21 C 0.09455(18) 0.15775(7) 0.3026(2) 0.0445(5) Uani 1 1 d . .
H21A H 0.0283 0.1805 0.2410 0.053 Uiso 1 1 calc R U
C22 C 0.24109(19) 0.02425(7) 0.1593(2) 0.0426(4) Uani 1 1 d . .
C23 C 0.1774(2) -0.00945(8) 0.0409(2) 0.0555(5) Uani 1 1 d . .
H23A H 0.1127 -0.0322 0.0455 0.067 Uiso 1 1 calc R U
C24 C 0.2090(3) -0.00962(11) -0.0834(3) 0.0778(8) Uani 1 1 d . .
H24A H 0.1654 -0.0325 -0.1624 0.093 Uiso 1 1 calc R U
C25 C 0.3028(4) 0.02318(13) -0.0920(4) 0.1039(11) Uani 1 1 d . .
H25A H 0.3232 0.0232 -0.1769 0.125 Uiso 1 1 calc R U
C26 C 0.3675(4) 0.05638(13) 0.0254(5) 0.1226(14) Uani 1 1 d . .
H26A H 0.4330 0.0787 0.0204 0.147 Uiso 1 1 calc R U
C27 C 0.3369(3) 0.05725(10) 0.1510(3) 0.0832(8) Uani 1 1 d . .
H27A H 0.3811 0.0801 0.2298 0.100 Uiso 1 1 calc R U
C28 C 0.22532(19) -0.01927(7) 0.3758(2) 0.0416(4) Uani 1 1 d . .
C29 C 0.1427(3) -0.02891(8) 0.4507(3) 0.0635(6) Uani 1 1 d . .
H29A H 0.0747 -0.0058 0.4437 0.076 Uiso 1 1 calc R U
C30 C 0.1600(3) -0.07288(10) 0.5364(3) 0.0767(8) Uani 1 1 d . .
H30A H 0.1037 -0.0791 0.5867 0.092 Uiso 1 1 calc R U
C31 C 0.2604(3) -0.10738(9) 0.5473(3) 0.0764(8) Uani 1 1 d . .
H31A H 0.2724 -0.1368 0.6050 0.092 Uiso 1 1 calc R U
C32 C 0.3418(3) -0.09799(10) 0.4730(3) 0.0743(7) Uani 1 1 d . .
H32A H 0.4093 -0.1213 0.4797 0.089 Uiso 1 1 calc R U
C33 C 0.3256(2) -0.05462(8) 0.3883(3) 0.0573(5) Uani 1 1 d . .
H33A H 0.3825 -0.0488 0.3387 0.069 Uiso 1 1 calc R U

loop_
_atom_site_aniso_label
_atom_site_aniso_U_11
_atom_site_aniso_U_22
_atom_site_aniso_U_33
_atom_site_aniso_U_23
_atom_site_aniso_U_13
_atom_site_aniso_U_12
N1 0.0416(8) 0.0324(8) 0.0466(9) -0.0093(6) 0.0100(7) -0.0014(6)
N2 0.0394(8) 0.0322(8) 0.0448(9) -0.0059(6) 0.0056(7) 0.0049(6)
N3 0.0637(10) 0.0306(8) 0.0423(8) -0.0068(6) 0.0251(8) -0.0041(7)
C1 0.0377(9) 0.0347(9) 0.0395(9) -0.0054(7) 0.0104(8) -0.0004(7)
C2 0.0360(9) 0.0336(9) 0.0385(9) -0.0040(7) 0.0118(7) 0.0009(7)
C3 0.0355(9) 0.0390(10) 0.0363(9) -0.0036(7) 0.0128(7) -0.0022(7)
C4 0.0435(10) 0.0436(11) 0.0418(10) 0.0010(8) 0.0135(8) 0.0013(8)
C5 0.0487(11) 0.0615(14) 0.0449(11) 0.0035(10) 0.0060(9) 0.0046(9)
C6 0.0524(12) 0.0665(15) 0.0459(12) -0.0095(11) 0.0015(10) -0.0051(10)
C7 0.0509(11) 0.0509(12) 0.0503(12) -0.0154(10) 0.0090(10) -0.0071(9)
C8 0.0368(9) 0.0415(10) 0.0417(10) -0.0054(8) 0.0118(8) -0.0021(7)
C9 0.0558(12) 0.0363(11) 0.0694(14) -0.0141(10) 0.0182(11) -0.0003(9)
C10 0.0422(10) 0.0366(10) 0.0403(10) -0.0068(8) 0.0103(8) 0.0091(7)
C11 0.0446(11) 0.0660(14) 0.0591(13) -0.0141(11) 0.0147(10) 0.0052(10)
C12 0.0518(14) 0.099(2) 0.0751(17) -0.0241(16) 0.0070(12) 0.0313(14)
C13 0.105(2) 0.073(2) 0.0725(18) -0.0068(15) 0.0007(17) 0.0500(18)
C14 0.121(3) 0.0558(16) 0.0805(19) 0.0215(14) 0.0311(18) 0.0234(16)
C15 0.0736(15) 0.0499(13) 0.0713(15) 0.0081(11) 0.0323(12) 0.0110(11)
C16 0.0367(9) 0.0325(9) 0.0409(9) -0.0046(7) 0.0112(8) 0.0013(7)
C17 0.0347(8) 0.0338(9) 0.0360(9) -0.0025(7) 0.0118(7) -0.0013(7)
C18 0.0410(9) 0.0323(9) 0.0394(9) -0.0004(7) 0.0152(8) 0.0021(7)
C19 0.0456(10) 0.0313(9) 0.0422(10) -0.0062(7) 0.0184(8) -0.0039(7)
C20 0.0439(10) 0.0413(10) 0.0395(10) -0.0078(8) 0.0074(8) -0.0036(8)
C21 0.0398(10) 0.0393(10) 0.0443(10) -0.0023(8) 0.0071(8) 0.0033(7)
C22 0.0533(11) 0.0320(9) 0.0441(10) -0.0019(8) 0.0218(9) 0.0000(8)
C23 0.0647(13) 0.0527(12) 0.0475(11) -0.0102(10) 0.0214(10) -0.0047(10)
C24 0.114(2) 0.0728(17) 0.0498(13) -0.0060(12) 0.0371(14) 0.0139(16)
C25 0.179(3) 0.083(2) 0.097(2) 0.0121(18) 0.104(3) 0.017(2)
C26 0.183(4) 0.092(2) 0.162(3) -0.021(2) 0.141(3) -0.045(2)
C27 0.112(2) 0.0671(16) 0.097(2) -0.0265(15) 0.0697(18) -0.0366(15)
C28 0.0488(10) 0.0333(9) 0.0363(9) -0.0062(7) 0.0112(8) -0.0057(8)
C29 0.0951(17) 0.0446(12) 0.0725(15) 0.0019(11) 0.0564(14) 0.0071(11)
C30 0.126(2) 0.0593(15) 0.0667(15) 0.0000(12) 0.0620(16) -0.0069(15)
C31 0.118(2) 0.0515(14) 0.0526(13) 0.0145(11) 0.0284(15) 0.0087(14)
C32 0.0752(16) 0.0703(17) 0.0692(16) 0.0251(13) 0.0215(13) 0.0238(13)
C33 0.0477(11) 0.0591(13) 0.0582(13) 0.0104(11) 0.0148(10) 0.0079(9)

loop_
_atom_type_symbol
_atom_type_description
_atom_type_scat_dispersion_real
_atom_type_scat_dispersion_imag
_atom_type_scat_source
C C 0.0033 0.0016 'International Tables Vol C Tables 4.2.6.8 and 6.1.1.4'
H H 0.0000 0.0000 'International Tables Vol C Tables 4.2.6.8 and 6.1.1.4'
N N 0.0061 0.0033 'International Tables Vol C Tables 4.2.6.8 and 6.1.1.4'

loop_
_geom_angle_atom_site_label_1
_geom_angle_atom_site_label_2
_geom_angle_atom_site_label_3
_geom_angle
C1 N1 C8 105.72(14)
C1 N1 C9 128.83(16)
C8 N1 C9 124.61(15)
C1 N2 C16 105.80(13)
C1 N2 C10 129.56(14)
C16 N2 C10 124.50(14)
C28 N3 C22 119.23(14)
C28 N3 C19 120.03(14)
C22 N3 C19 116.79(14)
C2 C1 N1 112.68(15)
C2 C1 N2 112.47(15)
N1 C1 N2 134.77(16)
C1 C2 C3 106.18(15)
C1 C2 C17 106.35(15)
C3 C2 C17 147.43(16)
C4 C3 C8 118.33(16)
C4 C3 C2 136.00(16)
C8 C3 C2 105.64(15)
C5 C4 C3 119.25(18)
C4 C5 C6 121.32(19)
C5 C6 C7 121.16(18)
C8 C7 C6 118.12(19)
C7 C8 N1 128.39(17)
C7 C8 C3 121.81(17)
N1 C8 C3 109.77(14)
C15 C10 C11 120.57(19)
C15 C10 N2 120.25(18)
C11 C10 N2 119.17(19)
C10 C11 C12 118.6(2)
C13 C12 C11 120.3(3)
C14 C13 C12 120.5(2)
C15 C14 C13 120.2(3)
C14 C15 C10 119.8(2)
C21 C16 C17 122.13(16)
C21 C16 N2 127.98(16)
C17 C16 N2 109.61(14)
C18 C17 C16 118.21(15)
C18 C17 C2 135.68(16)
C16 C17 C2 105.75(14)
C19 C18 C17 119.69(16)
C18 C19 C20 120.56(16)
C18 C19 N3 121.17(16)
C20 C19 N3 118.09(15)
C21 C20 C19 121.38(16)
C20 C21 C16 118.00(17)
C27 C22 C23 118.9(2)
C27 C22 N3 121.13(18)
C23 C22 N3 119.96(17)
C24 C23 C22 120.5(2)
C23 C24 C25 120.5(3)
C26 C25 C24 119.4(3)
C25 C26 C27 120.9(3)
C22 C27 C26 119.7(3)
C29 C28 C33 118.27(19)
C29 C28 N3 120.24(17)
C33 C28 N3 121.47(18)
C30 C29 C28 120.6(2)
C29 C30 C31 120.1(2)
C32 C31 C30 119.4(2)
C31 C32 C33 120.9(2)
C32 C33 C28 120.8(2)

loop_
_geom_bond_atom_site_label_1
_geom_bond_atom_site_label_2
_geom_bond_distance
N1 C1 1.372(2)
N1 C8 1.403(2)
N1 C9 1.449(2)
N2 C1 1.376(2)
N2 C16 1.405(2)
N2 C10 1.431(2)
N3 C28 1.411(2)
N3 C22 1.423(2)
N3 C19 1.435(2)
C1 C2 1.379(2)
C2 C3 1.443(2)
C2 C17 1.442(2)
C3 C4 1.398(2)
C3 C8 1.426(2)
C4 C5 1.386(3)
C5 C6 1.389(3)
C6 C7 1.378(3)
C7 C8 1.391(3)
C10 C15 1.373(3)
C10 C11 1.373(3)
C11 C12 1.399(3)
C12 C13 1.365(4)
C13 C14 1.355(4)
C14 C15 1.382(3)
C16 C21 1.389(2)
C16 C17 1.427(2)
C17 C18 1.395(2)
C18 C19 1.392(2)
C19 C20 1.399(3)
C20 C21 1.380(2)
C22 C27 1.371(3)
C22 C23 1.381(3)
C23 C24 1.373(3)
C24 C25 1.352(4)
C25 C26 1.369(5)
C26 C27 1.378(4)
C28 C29 1.377(3)
C28 C33 1.387(3)
C29 C30 1.387(3)
C30 C31 1.377(4)
C31 C32 1.360(4)
C32 C33 1.370(3)
